data_3000198
loop_
_publ_author_name
'Auer, Henry'
'Weber, Sebastian'
'Hansen, Thomas Christian'
'T\"obbens, Daniel Maria'
'Kohlmann, Holger'

_publ_section_title
;
 Reversible hydrogenation of the Zintl phases BaGe and BaSn studied by in
 situ diffraction
;
_journal_issue 6
_journal_name_full 'Zeitschrift f\"ur Kristallographie - Crystalline Materials'
_journal_page_first 399
_journal_paper_doi 10.1515/zkri-2017-2142
_journal_volume 233
_journal_year 2018
_chemical_formula_sum 'Ba D0.13 Ge'
_chemical_formula_weight 210.2
_chemical_name_systematic ' ?'
_space_group_IT_number 63
_space_group_name_Hall '-C 2c 2'
_symmetry_cell_setting orthorhombic
_symmetry_space_group_name_Hall '-C 2c 2'
_symmetry_space_group_name_H-M 'C m c m'
_cell_angle_alpha 90
_cell_angle_beta 90
_cell_angle_gamma 90
_cell_formula_units_Z 4
_cell_length_a 5.0309(3)
_cell_length_b 12.2147(16)
_cell_length_c 4.2738(4)
_cell_measurement_reflns_used 87
_cell_measurement_temperature 325(6)
_cell_measurement_theta_max 65
_cell_measurement_theta_min 3.5
_cell_volume 262.63(5)
_computing_structure_refinement 'TOPAS 5'
_diffrn_ambient_temperature 325(6)
_diffrn_measurement_device_type 'ILL D20 neutron powder diffractometer'
_diffrn_radiation_type neutron
_diffrn_radiation_wavelength 1.868189
_diffrn_source 'nuclear reactor'
_diffrn_source_type 'constant wavelength neutron diffractometer'
_pd_char_colour grey
_pd_instr_location ' 'D20 diffractometer, ILL, Grenoble, France''
_pd_proc_info_excluded_regions '2theta 80 to 87 due to cell reflection, 123.7-124.5 due to detector failure'
_pd_proc_ls_prof_R_factor 0.158
_pd_proc_ls_prof_wR_expected 0.064
_pd_proc_ls_prof_wR_factor 0.170
_refine_ls_goodness_of_fit_all 2.68
_refine_ls_R_I_factor 0.033
_refine_ls_shift/su_max 0.001
_cod_data_source_file a-BaGeD0.13_W37_Topas.cif
_cod_data_source_block alpha-BaGeDx
_cod_depositor_comments
;Releasing structure 3000198 into public domain as published material.

 added issue, volume, year and pages
;
_cod_original_cell_volume 262.62(5)
_cod_original_formula_sum Ba1D0.13Ge1
_cod_database_code 3000198

loop_
_symmetry_equiv_pos_as_xyz
'x, y, z '
'-x, -y, z+1/2 '
'-x, y, -z+1/2 '
'-x, y, z '
'x, -y, -z '
'x, -y, z+1/2 '
'x, y, -z+1/2 '
'-x, -y, -z '
'x+1/2, y+1/2, z '
'-x+1/2, -y+1/2, z+1/2 '
'-x+1/2, y+1/2, -z+1/2 '
'-x+1/2, y+1/2, z '
'x+1/2, -y+1/2, -z '
'x+1/2, -y+1/2, z+1/2 '
'x+1/2, y+1/2, -z+1/2 '
'-x+1/2, -y+1/2, -z'

loop_
_atom_site_label
_atom_site_type_symbol
_atom_site_symmetry_multiplicity
_atom_site_fract_x
_atom_site_fract_y
_atom_site_fract_z
_atom_site_occupancy
_atom_site_B_iso_or_equiv
Ba Ba 4 0 0.3578(3) 0.25 1 0.62(13)
Ge Ge 4 0 0.0618(4) 0.25 1 1.80(10)
D D 4 0 0.767(3) 0.25 0.131(5) 0.7(8)

loop_
_atom_type_symbol
_atom_type_scat_length_neutron
_atom_type_scat_source
Ba 0.5070 V.F._Sears_Neutron_News_3_26_(1992)
Ge 0.8185 V.F._Sears_Neutron_News_3_26_(1992)
D 0.6671 V.F._Sears_Neutron_News_3_26_(1992)

loop_
_audit_conform_dict_name
_audit_conform_dict_version
_audit_conform_dict_location
cif_core.dic . ftp://ftp.iucr.org/pub/cif_core.dic
cif_pd.dic . ftp://ftp.iucr.org/pub/cif_pd.dic

loop_
_geom_angle_atom_site_label_1
_geom_angle_atom_site_label_2
_geom_angle_atom_site_label_3
_geom_angle
_geom_angle_site_symmetry_1
_geom_angle_site_symmetry_2
_geom_angle_site_symmetry_3
D Ba D 108.9(12) 2_564 1_555 2_565
D Ba D 76.5(2) 9_545 1_555 2_564
D Ba D 76.5(2) 9_545 1_555 2_565
D Ba D 132.6(14) 9_445 1_555 9_545
D Ba D 76.5(2) 9_445 1_555 2_564
D Ba D 76.5(2) 9_445 1_555 2_565
Ge Ge Ge 109.5(3) 2_554 1_555 2_555
D Ge Ge 79.6(5) 2_564 1_555 2_554
D Ge Ge 170.9(5) 2_564 1_555 2_555
D Ge D 91.3(10) 2_565 1_555 2_564
D Ge Ge 170.9(5) 2_565 1_555 2_554
D Ge Ge 79.6(5) 2_565 1_555 2_555
Ba D Ba 108.9(12) 2_564 1_555 2_565
Ba D Ba 103.5(2) 9_455 1_555 2_564
Ba D Ba 103.5(2) 9_455 1_555 2_565
Ba D Ba 132.6(14) 9_555 1_555 9_455
Ba D Ba 103.5(2) 9_555 1_555 2_564
Ba D Ba 103.5(2) 9_555 1_555 2_565
Ge D Ba 73.7(6) 2_564 1_555 9_555
Ge D Ba 73.7(6) 2_564 1_555 9_455
Ge D Ba 79.90(15) 2_564 1_555 2_564
Ge D Ba 171.2(11) 2_564 1_555 2_565
Ge D Ge 91.3(10) 2_565 1_555 2_564
Ge D Ba 73.7(6) 2_565 1_555 9_555
Ge D Ba 73.7(6) 2_565 1_555 9_455
Ge D Ba 171.2(11) 2_565 1_555 2_564
Ge D Ba 79.90(15) 2_565 1_555 2_565

loop_
_geom_bond_atom_site_label_1
_geom_bond_atom_site_label_2
_geom_bond_distance
_geom_bond_site_symmetry_1
_geom_bond_site_symmetry_2
Ba D 2.63(2) 1_555 2_565
Ba D 2.63(2) 1_555 2_564
Ba D 2.748(14) 1_555 9_545
Ba D 2.748(14) 1_555 9_445
Ge Ge 2.616(6) 1_555 2_555
Ge Ge 2.616(6) 1_555 2_554
Ge D 2.99(2) 1_555 2_564
Ge D 2.99(2) 1_555 2_565
D Ba 2.63(2) 1_555 2_565
D Ba 2.63(2) 1_555 2_564
D Ba 2.748(14) 1_555 9_455
D Ba 2.748(14) 1_555 9_555
D Ge 2.99(2) 1_555 2_564
D Ge 2.99(2) 1_555 2_565
